data_7008220
loop_
_publ_author_name
'Bould, Jonathan'
'Kilner, Colin A.'
'Kennedy, John D.'

_publ_section_title
;
 The capture of dioxygen, carbon monoxide and sulfur dioxide by
 [(PMe2Ph)4Pt2B10H10].
;
_journal_issue 9
_journal_name_full 'Dalton transactions (Cambridge, England : 2003)'
_journal_page_first 1574
_journal_page_last 1582
_journal_paper_doi 10.1039/b419243e
_journal_year 2005
_chemical_formula_moiety 'C32 H54 B10 O2 P4 Pt2 S, C6 H14'
_chemical_formula_sum 'C38 H68 B10 O2 P4 Pt2 S'
_chemical_formula_weight 1211.14
_chemical_name_systematic
;
?
;
_space_group_IT_number 33
_symmetry_cell_setting orthorhombic
_symmetry_space_group_name_Hall 'P 2c -2n'
_symmetry_space_group_name_H-M 'P n a 21'
_atom_sites_solution_hydrogens geom
_atom_sites_solution_primary direct
_atom_sites_solution_secondary difmap
_audit_creation_method SHELXL-97
_cell_angle_alpha 90.00
_cell_angle_beta 90.00
_cell_angle_gamma 90.00
_cell_formula_units_Z 4
_cell_length_a 23.8520(2)
_cell_length_b 10.84800(10)
_cell_length_c 17.71000(10)
_cell_measurement_reflns_used 95436
_cell_measurement_temperature 150(2)
_cell_measurement_theta_max 27.48
_cell_measurement_theta_min 1.00
_cell_volume 4582.40(6)
_computing_cell_refinement 'DENZO-SMN (Otwinowski & Minor, 1996)'
_computing_data_collection COLLECT
_computing_data_reduction
;
DENZO-SMN and COLLECT (Otwinowski & Minor, 1996)
;
_computing_molecular_graphics ORTEP-III
_computing_publication_material 'local program'
_computing_structure_refinement 'SHELXL-97 (Sheldrick, 1997)'
_computing_structure_solution 'SHELXS-97 (Sheldrick, 1997)'
_diffrn_ambient_temperature 150(2)
_diffrn_detector_area_resol_mean 9
_diffrn_measured_fraction_theta_full 0.997
_diffrn_measured_fraction_theta_max 0.997
_diffrn_measurement_device_type
;
Nonius KappaCCD area-detector diffractometer
;
_diffrn_measurement_method
;
phi and omega scans to fill the asymmetric unit
;
_diffrn_radiation_detector 'CCD plate'
_diffrn_radiation_monochromator graphite
_diffrn_radiation_probe x-ray
_diffrn_radiation_source 'fine-focus sealed tube'
_diffrn_radiation_type MoK\a
_diffrn_radiation_wavelength 0.71073
_diffrn_reflns_av_R_equivalents 0.1633
_diffrn_reflns_av_sigmaI/netI 0.0488
_diffrn_reflns_limit_h_max 29
_diffrn_reflns_limit_h_min -29
_diffrn_reflns_limit_k_max 13
_diffrn_reflns_limit_k_min -13
_diffrn_reflns_limit_l_max 21
_diffrn_reflns_limit_l_min -21
_diffrn_reflns_number 100727
_diffrn_reflns_theta_full 26.00
_diffrn_reflns_theta_max 26.00
_diffrn_reflns_theta_min 3.09
_diffrn_standards_decay_% 0
_diffrn_standards_interval_count 0
_diffrn_standards_interval_time 0
_diffrn_standards_number 0
_exptl_absorpt_coefficient_mu 6.318
_exptl_absorpt_correction_T_max 0.729
_exptl_absorpt_correction_T_min 0.161
_exptl_absorpt_correction_type multi-scan
_exptl_absorpt_process_details
;
Using multiple and symmetry-related data
measurements via the program SORTAV.  See
R.H. Blessing, Acta Cryst (1995), A51, 33-38.
;
_exptl_crystal_colour yellow
_exptl_crystal_density_diffrn 1.756
_exptl_crystal_density_method 'not measured'
_exptl_crystal_description plate
_exptl_crystal_F_000 2376
_exptl_crystal_size_max 0.46
_exptl_crystal_size_mid 0.25
_exptl_crystal_size_min 0.05
_refine_diff_density_max 2.643
_refine_diff_density_min -3.738
_refine_diff_density_rms 0.215
_refine_ls_abs_structure_details 'Flack H D (1983), Acta Cryst. A39, 876-881'
_refine_ls_abs_structure_Flack -0.020(9)
_refine_ls_extinction_method none
_refine_ls_goodness_of_fit_ref 1.033
_refine_ls_hydrogen_treatment mixed
_refine_ls_matrix_type full
_refine_ls_number_parameters 485
_refine_ls_number_reflns 8981
_refine_ls_number_restraints 6
_refine_ls_restrained_S_all 1.041
_refine_ls_R_factor_all 0.0484
_refine_ls_R_factor_gt 0.0471
_refine_ls_shift/su_max 0.001
_refine_ls_shift/su_mean 0.000
_refine_ls_structure_factor_coef Fsqd
_refine_ls_weighting_details 'calc w=1/[\s^2^(Fo^2^)+(0.0954P)^2^+15.2827P] where P=(Fo^2^+2Fc^2^)/3'
_refine_ls_weighting_scheme calc
_refine_ls_wR_factor_gt 0.1266
_refine_ls_wR_factor_ref 0.1284
_reflns_number_gt 8662
_reflns_number_total 8981
_reflns_threshold_expression >2sigma(I)
_cod_data_source_file b419243e.txt
_cod_data_source_block jb309
_cod_database_code 7008220

loop_
_symmetry_equiv_pos_as_xyz
'x, y, z'
'-x+1/2, y+1/2, z+1/2'
'x+1/2, -y+1/2, z'
'-x, -y, z+1/2'

loop_
_atom_site_label
_atom_site_type_symbol
_atom_site_fract_x
_atom_site_fract_y
_atom_site_fract_z
_atom_site_U_iso_or_equiv
_atom_site_adp_type
_atom_site_occupancy
_atom_site_symmetry_multiplicity
_atom_site_calc_flag
_atom_site_refinement_flags
_atom_site_disorder_assembly
_atom_site_disorder_group
Pt2 Pt 0.462213(11) 0.20435(3) 0.22430(2) 0.02036(10) Uani 1 1 d . . .
Pt1 Pt 0.376483(12) 0.04655(3) 0.27597(2) 0.02099(10) Uani 1 1 d . . .
P1 P 0.37871(10) -0.0392(2) 0.39980(16) 0.0273(6) Uani 1 1 d . . .
P3 P 0.45809(9) 0.3993(2) 0.16738(14) 0.0236(5) Uani 1 1 d . . .
S1 S 0.38871(9) 0.2593(2) 0.30640(12) 0.0224(4) Uani 1 1 d . . .
P4 P 0.53415(8) 0.2535(2) 0.31211(13) 0.0238(5) Uani 1 1 d . . .
P2 P 0.27813(9) 0.0630(2) 0.27456(17) 0.0284(4) Uani 1 1 d . . .
O1 O 0.3485(2) 0.3409(6) 0.2703(4) 0.0313(13) Uani 1 1 d . . .
C32 C 0.4410(4) 0.5327(8) 0.2264(6) 0.0297(18) Uani 1 1 d . . .
H32A H 0.4407 0.6074 0.1953 0.036 Uiso 1 1 calc R . .
H32B H 0.4692 0.5412 0.2663 0.036 Uiso 1 1 calc R . .
H32C H 0.4039 0.5210 0.2492 0.036 Uiso 1 1 calc R . .
C33 C 0.5228(4) 0.4417(8) 0.1188(5) 0.0255(18) Uani 1 1 d . . .
C11 C 0.4410(4) -0.1241(10) 0.4273(6) 0.031(2) Uani 1 1 d . . .
H11A H 0.4367 -0.1542 0.4791 0.038 Uiso 1 1 calc R . .
H11B H 0.4738 -0.0697 0.4245 0.038 Uiso 1 1 calc R . .
H11C H 0.4463 -0.1942 0.3931 0.038 Uiso 1 1 calc R . .
O2 O 0.4027(3) 0.2950(6) 0.3837(4) 0.0308(15) Uani 1 1 d . . .
C43 C 0.5445(4) 0.4166(10) 0.3344(6) 0.0270(19) Uani 1 1 d . . .
C23 C 0.2418(4) 0.1271(9) 0.3561(6) 0.031(2) Uani 1 1 d . . .
C13 C 0.3238(4) -0.1535(11) 0.4193(6) 0.037(2) Uani 1 1 d . . .
C44 C 0.5152(4) 0.4703(9) 0.3948(5) 0.029(2) Uani 1 1 d . . .
H44 H 0.4904 0.4216 0.4244 0.035 Uiso 1 1 calc R . .
C42 C 0.6024(4) 0.2062(9) 0.2853(7) 0.039(2) Uani 1 1 d . . .
H42A H 0.6293 0.2300 0.3246 0.047 Uiso 1 1 calc R . .
H42B H 0.6127 0.2458 0.2376 0.047 Uiso 1 1 calc R . .
H42C H 0.6031 0.1164 0.2790 0.047 Uiso 1 1 calc R . .
C21 C 0.2505(4) 0.1552(12) 0.1980(6) 0.037(3) Uani 1 1 d . . .
H21A H 0.2095 0.1576 0.2013 0.045 Uiso 1 1 calc R . .
H21B H 0.2617 0.1188 0.1496 0.045 Uiso 1 1 calc R . .
H21C H 0.2654 0.2392 0.2016 0.045 Uiso 1 1 calc R . .
C31 C 0.4050(4) 0.4178(10) 0.0950(6) 0.031(2) Uani 1 1 d . . .
H31A H 0.4066 0.5018 0.0748 0.038 Uiso 1 1 calc R . .
H31B H 0.3678 0.4029 0.1169 0.038 Uiso 1 1 calc R . .
H31C H 0.4118 0.3587 0.0542 0.038 Uiso 1 1 calc R . .
C45 C 0.5223(5) 0.5938(10) 0.4113(6) 0.034(2) Uani 1 1 d . . .
H45 H 0.5037 0.6287 0.4536 0.041 Uiso 1 1 calc R . .
C46 C 0.5564(5) 0.6672(10) 0.3666(7) 0.040(2) Uani 1 1 d . . .
H46 H 0.5602 0.7526 0.3774 0.048 Uiso 1 1 calc R . .
C34 C 0.5639(4) 0.3572(9) 0.1030(5) 0.030(2) Uani 1 1 d . . .
H34 H 0.5588 0.2739 0.1180 0.036 Uiso 1 1 calc R . .
C35 C 0.6128(5) 0.3902(11) 0.0658(6) 0.038(2) Uani 1 1 d . . .
H35 H 0.6408 0.3302 0.0556 0.046 Uiso 1 1 calc R . .
C48 C 0.5793(4) 0.4916(9) 0.2898(5) 0.030(2) Uani 1 1 d . . .
H48 H 0.5991 0.4572 0.2483 0.036 Uiso 1 1 calc R . .
C37 C 0.5785(5) 0.6005(11) 0.0591(6) 0.044(3) Uani 1 1 d . . .
H37 H 0.5832 0.6837 0.0437 0.052 Uiso 1 1 calc R . .
C38 C 0.5306(5) 0.5651(10) 0.0972(7) 0.035(2) Uani 1 1 d . . .
H38 H 0.5027 0.6246 0.1088 0.042 Uiso 1 1 calc R . .
C36 C 0.6205(5) 0.5128(13) 0.0433(7) 0.045(3) Uani 1 1 d . . .
H36 H 0.6538 0.5366 0.0176 0.054 Uiso 1 1 calc R . .
C12 C 0.3711(5) 0.0705(12) 0.4774(6) 0.040(3) Uani 1 1 d . . .
H12A H 0.3725 0.0262 0.5256 0.048 Uiso 1 1 calc R . .
H12B H 0.3351 0.1133 0.4728 0.048 Uiso 1 1 calc R . .
H12C H 0.4017 0.1307 0.4754 0.048 Uiso 1 1 calc R . .
C47 C 0.5846(4) 0.6158(9) 0.3065(6) 0.037(2) Uani 1 1 d . . .
H47 H 0.6081 0.6662 0.2761 0.045 Uiso 1 1 calc R . .
B4 B 0.4187(4) -0.1208(9) 0.2258(7) 0.0278(19) Uani 1 1 d . . .
H4 H 0.4070 -0.2040 0.2597 0.033 Uiso 1 1 calc R . .
C41 C 0.5282(5) 0.1838(11) 0.4049(6) 0.036(2) Uani 1 1 d . . .
H41A H 0.5632 0.1963 0.4328 0.043 Uiso 1 1 calc R . .
H41B H 0.5211 0.0953 0.3995 0.043 Uiso 1 1 calc R . .
H41C H 0.4972 0.2221 0.4325 0.043 Uiso 1 1 calc R . .
C22 C 0.2440(5) -0.0814(12) 0.2610(7) 0.048(3) Uani 1 1 d . . .
H22A H 0.2033 -0.0692 0.2610 0.057 Uiso 1 1 calc R . .
H22B H 0.2544 -0.1378 0.3019 0.057 Uiso 1 1 calc R . .
H22C H 0.2557 -0.1167 0.2125 0.057 Uiso 1 1 calc R . .
B7 B 0.5102(4) 0.0497(9) 0.1701(6) 0.024(2) Uani 1 1 d . . .
H7 H 0.5558 0.0741 0.1691 0.029 Uiso 1 1 calc R . .
B3 B 0.4714(4) 0.0007(9) 0.2585(6) 0.024(2) Uani 1 1 d . . .
H3 H 0.4930 -0.0041 0.3146 0.028 Uiso 1 1 calc R . .
C26 C 0.1828(5) 0.2377(13) 0.4759(7) 0.045(3) Uani 1 1 d . . .
H26 H 0.1636 0.2727 0.5178 0.055 Uiso 1 1 calc R . .
B12 B 0.4802(4) -0.0359(9) 0.0963(6) 0.024(2) Uani 1 1 d . . .
H12 H 0.5070 -0.0652 0.0475 0.029 Uiso 1 1 calc R . .
C27 C 0.1707(4) 0.1213(12) 0.4525(6) 0.041(2) Uani 1 1 d . . .
H27 H 0.1411 0.0777 0.4765 0.049 Uiso 1 1 calc R . .
B10 B 0.4098(4) 0.0096(10) 0.0836(6) 0.028(2) Uani 1 1 d . . .
H10 H 0.3900 0.0147 0.0264 0.033 Uiso 1 1 calc R . .
C15 C 0.2865(6) -0.3585(12) 0.4018(9) 0.059(3) Uani 1 1 d . . .
H15 H 0.2877 -0.4366 0.3776 0.070 Uiso 1 1 calc R . .
C16 C 0.2445(5) -0.3309(15) 0.4538(10) 0.062(4) Uani 1 1 d . . .
H16 H 0.2167 -0.3908 0.4652 0.075 Uiso 1 1 calc R . .
C25 C 0.2229(5) 0.3036(12) 0.4384(8) 0.049(3) Uani 1 1 d . . .
H25 H 0.2298 0.3868 0.4523 0.059 Uiso 1 1 calc R . .
C24 C 0.2537(5) 0.2507(12) 0.3804(7) 0.044(3) Uani 1 1 d . . .
H24 H 0.2827 0.2964 0.3566 0.052 Uiso 1 1 calc R . .
B9 B 0.4271(5) -0.1340(10) 0.1276(6) 0.026(2) Uani 1 1 d . . .
H9 H 0.4194 -0.2246 0.0991 0.031 Uiso 1 1 calc R . .
C18 C 0.2818(5) -0.1317(13) 0.4716(8) 0.050(3) Uani 1 1 d . . .
H18 H 0.2797 -0.0545 0.4967 0.060 Uiso 1 1 calc R . .
C14 C 0.3268(6) -0.2691(13) 0.3860(7) 0.050(3) Uani 1 1 d . . .
H14 H 0.3566 -0.2874 0.3521 0.060 Uiso 1 1 calc R . .
C28 C 0.1997(4) 0.0646(11) 0.3954(7) 0.036(2) Uani 1 1 d . . .
H28 H 0.1910 -0.0182 0.3824 0.044 Uiso 1 1 calc R . .
B11 B 0.4611(4) 0.1192(10) 0.1078(6) 0.023(2) Uani 1 1 d . . .
H11 H 0.4742 0.1903 0.0654 0.028 Uiso 1 1 calc R . .
C17 C 0.2430(6) -0.2224(14) 0.4871(10) 0.061(4) Uani 1 1 d . . .
H17 H 0.2143 -0.2062 0.5230 0.073 Uiso 1 1 calc R . .
B8 B 0.4870(4) -0.1076(9) 0.1855(5) 0.0224(19) Uani 1 1 d . . .
H8 H 0.5187 -0.1809 0.1979 0.027 Uiso 1 1 calc R . .
B5 B 0.3706(4) -0.0427(9) 0.1635(7) 0.023(2) Uani 1 1 d . . .
H5 H 0.3261 -0.0735 0.1562 0.027 Uiso 1 1 calc R . .
B6 B 0.3885(4) 0.1199(9) 0.1538(5) 0.0215(19) Uani 1 1 d . . .
H6 H 0.3560 0.1917 0.1416 0.026 Uiso 1 1 calc R . .
C1S C 0.6725(5) 0.8913(10) 0.2836(7) 0.043(2) Uiso 1 1 d D . .
H1SA H 0.6547 0.9611 0.3094 0.052 Uiso 1 1 calc R . .
H1SB H 0.7133 0.9003 0.2859 0.052 Uiso 1 1 calc R . .
H1SC H 0.6615 0.8143 0.3084 0.052 Uiso 1 1 calc R . .
C3S C 0.6732(6) 0.7979(12) 0.1474(9) 0.058(4) Uiso 1 1 d D . .
H3S1 H 0.6698 0.7168 0.1726 0.070 Uiso 1 1 calc R . .
H3S2 H 0.6452 0.7982 0.1061 0.070 Uiso 1 1 calc R . .
C4S C 0.7115(7) 0.7984(17) 0.1218(12) 0.079(5) Uiso 1 1 d D . .
H4S1 H 0.7033 0.8169 0.0682 0.094 Uiso 1 1 calc R . .
H4S2 H 0.7237 0.7112 0.1228 0.094 Uiso 1 1 calc R . .
C2S C 0.6539(9) 0.8886(19) 0.2020(10) 0.086(5) Uiso 1 1 d D . .
H2S1 H 0.6125 0.8830 0.2027 0.104 Uiso 1 1 calc R . .
H2S2 H 0.6632 0.9704 0.1807 0.104 Uiso 1 1 calc R . .
C5S C 0.7595(11) 0.864(2) 0.1370(16) 0.113(8) Uiso 1 1 d D . .
H5S1 H 0.7801 0.8650 0.0884 0.136 Uiso 1 1 calc R . .
H5S2 H 0.7464 0.9496 0.1449 0.136 Uiso 1 1 calc R . .
C6S C 0.7979(12) 0.848(3) 0.1874(19) 0.144(11) Uiso 1 1 d D . .
H6S1 H 0.7859 0.7850 0.2233 0.216 Uiso 1 1 calc R . .
H6S2 H 0.8043 0.9261 0.2143 0.216 Uiso 1 1 calc R . .
H6S3 H 0.8328 0.8223 0.1629 0.216 Uiso 1 1 calc R . .

loop_
_atom_site_aniso_label
_atom_site_aniso_U_11
_atom_site_aniso_U_22
_atom_site_aniso_U_33
_atom_site_aniso_U_23
_atom_site_aniso_U_13
_atom_site_aniso_U_12
Pt2 0.01720(16) 0.02401(17) 0.01987(16) 0.00021(14) 0.00014(13) 0.00066(10)
Pt1 0.01729(16) 0.02419(17) 0.02148(16) -0.00054(14) 0.00011(12) -0.00010(11)
P1 0.0257(14) 0.0322(15) 0.0240(13) 0.0037(10) 0.0008(9) -0.0006(9)
P3 0.0236(11) 0.0231(11) 0.0240(11) 0.0026(9) -0.0003(8) 0.0013(8)
S1 0.0195(9) 0.0236(10) 0.0241(9) -0.0036(8) 0.0019(8) -0.0002(8)
P4 0.0173(10) 0.0308(13) 0.0234(11) -0.0014(10) -0.0048(8) -0.0018(9)
P2 0.0203(10) 0.0364(11) 0.0285(10) -0.0035(11) -0.0009(11) -0.0011(8)
O1 0.022(3) 0.032(3) 0.040(4) 0.004(3) 0.002(3) 0.005(3)
C32 0.023(4) 0.033(4) 0.033(4) 0.008(4) 0.005(4) 0.005(3)
C33 0.024(4) 0.030(5) 0.023(4) -0.004(4) -0.003(4) -0.005(4)
C11 0.028(5) 0.035(5) 0.031(5) 0.004(4) 0.001(4) 0.002(4)
O2 0.031(4) 0.036(4) 0.025(3) -0.009(3) 0.007(3) -0.004(3)
C43 0.018(4) 0.037(5) 0.026(4) 0.005(4) -0.004(3) 0.007(4)
C23 0.018(4) 0.028(5) 0.046(6) 0.001(4) -0.004(4) 0.000(4)
C13 0.033(5) 0.042(6) 0.037(5) 0.008(5) -0.006(4) -0.001(4)
C44 0.033(5) 0.033(5) 0.022(4) -0.001(4) -0.003(4) -0.004(4)
C42 0.030(5) 0.041(6) 0.046(6) 0.000(5) 0.003(5) -0.003(4)
C21 0.025(5) 0.057(7) 0.030(5) -0.002(4) -0.009(4) 0.008(5)
C31 0.025(5) 0.033(5) 0.036(5) 0.005(4) -0.004(4) 0.003(4)
C45 0.040(5) 0.032(5) 0.030(5) -0.005(4) 0.000(4) 0.005(4)
C46 0.038(6) 0.030(5) 0.052(7) 0.002(5) -0.011(5) -0.001(5)
C34 0.033(5) 0.032(5) 0.026(4) -0.001(4) -0.003(4) 0.000(4)
C35 0.034(5) 0.043(6) 0.037(5) 0.001(5) 0.002(4) -0.009(4)
C48 0.018(4) 0.040(5) 0.033(5) 0.003(4) -0.003(3) -0.006(4)
C37 0.049(7) 0.044(6) 0.038(6) 0.007(5) 0.008(5) -0.011(5)
C38 0.035(5) 0.032(5) 0.038(6) 0.010(4) 0.001(4) -0.001(4)
C36 0.045(7) 0.048(7) 0.041(6) 0.002(6) 0.012(5) -0.018(5)
C12 0.046(7) 0.044(6) 0.029(5) 0.003(5) 0.002(4) -0.008(5)
C47 0.028(5) 0.035(5) 0.049(6) 0.003(4) -0.004(4) -0.006(4)
B4 0.025(5) 0.028(4) 0.030(5) -0.013(5) -0.007(5) 0.002(4)
C41 0.037(5) 0.037(5) 0.033(5) 0.004(4) -0.008(4) -0.006(4)
C22 0.030(5) 0.052(6) 0.061(8) -0.027(6) 0.006(5) -0.015(5)
B7 0.015(4) 0.034(5) 0.023(5) -0.004(4) -0.004(4) 0.002(4)
B3 0.029(5) 0.018(4) 0.024(5) 0.004(4) 0.002(4) 0.013(4)
C26 0.038(6) 0.057(7) 0.042(6) -0.009(6) 0.013(5) 0.007(6)
B12 0.024(5) 0.024(5) 0.024(5) -0.004(4) 0.003(4) 0.002(4)
C27 0.033(5) 0.056(7) 0.034(5) 0.001(5) 0.007(4) -0.005(5)
B10 0.024(5) 0.036(5) 0.023(5) -0.006(4) -0.003(4) 0.007(4)
C15 0.068(9) 0.034(6) 0.074(9) 0.006(6) -0.004(7) -0.012(6)
C16 0.035(7) 0.058(8) 0.094(11) 0.027(8) 0.007(7) -0.010(6)
C25 0.033(6) 0.055(8) 0.060(8) -0.018(6) 0.008(5) 0.003(5)
C24 0.040(6) 0.048(6) 0.044(6) -0.010(5) 0.014(5) -0.012(5)
B9 0.028(5) 0.029(5) 0.021(5) -0.004(4) 0.001(4) -0.011(4)
C18 0.030(6) 0.057(7) 0.064(8) 0.028(6) 0.004(5) -0.001(5)
C14 0.052(7) 0.051(7) 0.046(6) 0.010(6) -0.006(5) -0.010(6)
C28 0.019(5) 0.043(6) 0.047(6) 0.007(5) 0.005(4) -0.001(4)
B11 0.023(5) 0.020(5) 0.027(5) -0.005(4) -0.003(3) 0.003(3)
C17 0.039(7) 0.059(8) 0.084(10) 0.028(8) 0.012(7) -0.001(6)
B8 0.028(5) 0.021(5) 0.018(4) -0.003(4) 0.001(4) 0.005(4)
B5 0.019(5) 0.022(5) 0.027(6) -0.003(4) -0.002(4) 0.002(3)
B6 0.021(4) 0.023(5) 0.021(4) -0.002(4) -0.014(4) -0.008(4)

loop_
_atom_type_symbol
_atom_type_description
_atom_type_scat_dispersion_real
_atom_type_scat_dispersion_imag
_atom_type_scat_source
C C 0.0033 0.0016 'International Tables Vol C Tables 4.2.6.8 and 6.1.1.4'
H H 0.0000 0.0000 'International Tables Vol C Tables 4.2.6.8 and 6.1.1.4'
O O 0.0106 0.0060 'International Tables Vol C Tables 4.2.6.8 and 6.1.1.4'
B B 0.0013 0.0007 'International Tables Vol C Tables 4.2.6.8 and 6.1.1.4'
P P 0.1023 0.0942 'International Tables Vol C Tables 4.2.6.8 and 6.1.1.4'
Pt Pt -1.7033 8.3905 'International Tables Vol C Tables 4.2.6.8 and 6.1.1.4'
S S 0.1246 0.1234 'International Tables Vol C Tables 4.2.6.8 and 6.1.1.4'

loop_
_geom_angle_atom_site_label_1
_geom_angle_atom_site_label_2
_geom_angle_atom_site_label_3
_geom_angle
_geom_angle_site_symmetry_1
_geom_angle_site_symmetry_3
_geom_angle_publ_flag
B7 Pt2 B11 46.5(4) . . ?
B7 Pt2 B3 49.2(4) . . ?
B11 Pt2 B3 81.3(4) . . ?
B7 Pt2 B6 82.1(4) . . ?
B11 Pt2 B6 49.1(4) . . ?
B3 Pt2 B6 80.6(4) . . ?
B7 Pt2 P3 120.7(3) . . ?
B11 Pt2 P3 88.6(3) . . ?
B3 Pt2 P3 169.4(3) . . ?
B6 Pt2 P3 95.3(3) . . ?
B7 Pt2 S1 146.4(3) . . ?
B11 Pt2 S1 131.1(2) . . ?
B3 Pt2 S1 98.7(3) . . ?
B6 Pt2 S1 82.5(3) . . ?
P3 Pt2 S1 90.33(8) . . ?
B7 Pt2 P4 94.6(3) . . ?
B11 Pt2 P4 134.3(2) . . ?
B3 Pt2 P4 88.5(3) . . ?
B6 Pt2 P4 168.0(3) . . ?
P3 Pt2 P4 96.27(9) . . ?
S1 Pt2 P4 94.39(8) . . ?
B7 Pt2 Pt1 93.1(3) . . ?
B11 Pt2 Pt1 92.3(3) . . ?
B3 Pt2 Pt1 53.2(3) . . ?
B6 Pt2 Pt1 52.5(2) . . ?
P3 Pt2 Pt1 131.05(5) . . ?
S1 Pt2 Pt1 54.08(6) . . ?
P4 Pt2 Pt1 116.59(6) . . ?
B5 Pt1 B4 47.5(4) . . ?
B5 Pt1 B6 47.3(4) . . ?
B4 Pt1 B6 81.6(4) . . ?
B5 Pt1 B3 81.4(4) . . ?
B4 Pt1 B3 49.1(3) . . ?
B6 Pt1 B3 80.2(3) . . ?
B5 Pt1 P2 87.7(3) . . ?
B4 Pt1 P2 120.1(2) . . ?
B6 Pt1 P2 95.0(3) . . ?
B3 Pt1 P2 168.5(3) . . ?
B5 Pt1 P1 131.1(3) . . ?
B4 Pt1 P1 92.2(3) . . ?
B6 Pt1 P1 171.2(3) . . ?
B3 Pt1 P1 91.0(2) . . ?
P2 Pt1 P1 93.53(9) . . ?
B5 Pt1 S1 129.2(3) . . ?
B4 Pt1 S1 144.2(3) . . ?
B6 Pt1 S1 82.2(2) . . ?
B3 Pt1 S1 96.7(3) . . ?
P2 Pt1 S1 92.92(8) . . ?
P1 Pt1 S1 99.61(8) . . ?
B5 Pt1 Pt2 91.1(3) . . ?
B4 Pt1 Pt2 92.1(3) . . ?
B6 Pt1 Pt2 53.2(2) . . ?
B3 Pt1 Pt2 52.0(2) . . ?
P2 Pt1 Pt2 132.35(6) . . ?
P1 Pt1 Pt2 121.31(6) . . ?
S1 Pt1 Pt2 52.98(5) . . ?
C11 P1 C12 102.1(5) . . ?
C11 P1 C13 101.0(5) . . ?
C12 P1 C13 103.1(5) . . ?
C11 P1 Pt1 117.6(3) . . ?
C12 P1 Pt1 115.8(4) . . ?
C13 P1 Pt1 114.9(4) . . ?
C31 P3 C33 103.3(5) . . ?
C31 P3 C32 99.2(5) . . ?
C33 P3 C32 105.0(4) . . ?
C31 P3 Pt2 115.7(3) . . ?
C33 P3 Pt2 113.2(3) . . ?
C32 P3 Pt2 118.5(3) . . ?
O1 S1 O2 113.7(4) . . ?
O1 S1 Pt2 112.0(3) . . ?
O2 S1 Pt2 118.4(3) . . ?
O1 S1 Pt1 114.1(3) . . ?
O2 S1 Pt1 119.7(3) . . ?
Pt2 S1 Pt1 72.94(6) . . ?
C42 P4 C41 101.1(6) . . ?
C42 P4 C43 102.4(4) . . ?
C41 P4 C43 102.6(5) . . ?
C42 P4 Pt2 115.0(4) . . ?
C41 P4 Pt2 116.3(4) . . ?
C43 P4 Pt2 117.1(3) . . ?
C22 P2 C21 102.6(6) . . ?
C22 P2 C23 103.1(5) . . ?
C21 P2 C23 102.1(4) . . ?
C22 P2 Pt1 112.9(4) . . ?
C21 P2 Pt1 114.4(4) . . ?
C23 P2 Pt1 119.6(3) . . ?
P3 C32 H32A 109.5 . . ?
P3 C32 H32B 109.5 . . ?
H32A C32 H32B 109.5 . . ?
P3 C32 H32C 109.5 . . ?
H32A C32 H32C 109.5 . . ?
H32B C32 H32C 109.5 . . ?
C34 C33 C38 119.1(9) . . ?
C34 C33 P3 122.2(7) . . ?
C38 C33 P3 118.7(8) . . ?
P1 C11 H11A 109.5 . . ?
P1 C11 H11B 109.5 . . ?
H11A C11 H11B 109.5 . . ?
P1 C11 H11C 109.5 . . ?
H11A C11 H11C 109.5 . . ?
H11B C11 H11C 109.5 . . ?
C44 C43 C48 118.8(10) . . ?
C44 C43 P4 119.9(8) . . ?
C48 C43 P4 121.2(8) . . ?
C28 C23 C24 116.5(10) . . ?
C28 C23 P2 123.5(8) . . ?
C24 C23 P2 120.0(7) . . ?
C18 C13 C14 118.5(11) . . ?
C18 C13 P1 121.7(10) . . ?
C14 C13 P1 119.6(9) . . ?
C45 C44 C43 120.2(10) . . ?
C45 C44 H44 119.9 . . ?
C43 C44 H44 119.9 . . ?
P4 C42 H42A 109.5 . . ?
P4 C42 H42B 109.5 . . ?
H42A C42 H42B 109.5 . . ?
P4 C42 H42C 109.5 . . ?
H42A C42 H42C 109.5 . . ?
H42B C42 H42C 109.5 . . ?
P2 C21 H21A 109.5 . . ?
P2 C21 H21B 109.5 . . ?
H21A C21 H21B 109.5 . . ?
P2 C21 H21C 109.5 . . ?
H21A C21 H21C 109.5 . . ?
H21B C21 H21C 109.5 . . ?
P3 C31 H31A 109.5 . . ?
P3 C31 H31B 109.5 . . ?
H31A C31 H31B 109.5 . . ?
P3 C31 H31C 109.5 . . ?
H31A C31 H31C 109.5 . . ?
H31B C31 H31C 109.5 . . ?
C44 C45 C46 120.5(10) . . ?
C44 C45 H45 119.7 . . ?
C46 C45 H45 119.7 . . ?
C47 C46 C45 119.7(10) . . ?
C47 C46 H46 120.2 . . ?
C45 C46 H46 120.2 . . ?
C33 C34 C35 121.8(10) . . ?
C33 C34 H34 119.1 . . ?
C35 C34 H34 119.1 . . ?
C34 C35 C36 119.4(11) . . ?
C34 C35 H35 120.3 . . ?
C36 C35 H35 120.3 . . ?
C47 C48 C43 119.8(9) . . ?
C47 C48 H48 120.1 . . ?
C43 C48 H48 120.1 . . ?
C38 C37 C36 119.9(11) . . ?
C38 C37 H37 120.1 . . ?
C36 C37 H37 120.1 . . ?
C37 C38 C33 120.5(10) . . ?
C37 C38 H38 119.8 . . ?
C33 C38 H38 119.8 . . ?
C35 C36 C37 119.3(10) . . ?
C35 C36 H36 120.3 . . ?
C37 C36 H36 120.3 . . ?
P1 C12 H12A 109.5 . . ?
P1 C12 H12B 109.5 . . ?
H12A C12 H12B 109.5 . . ?
P1 C12 H12C 109.5 . . ?
H12A C12 H12C 109.5 . . ?
H12B C12 H12C 109.5 . . ?
C46 C47 C48 120.9(10) . . ?
C46 C47 H47 119.5 . . ?
C48 C47 H47 119.5 . . ?
B9 B4 B8 60.4(6) . . ?
B9 B4 B5 60.4(7) . . ?
B8 B4 B5 107.4(8) . . ?
B9 B4 B3 106.3(7) . . ?
B8 B4 B3 57.7(5) . . ?
B5 B4 B3 106.3(7) . . ?
B9 B4 Pt1 120.4(7) . . ?
B8 B4 Pt1 120.0(6) . . ?
B5 B4 Pt1 65.1(5) . . ?
B3 B4 Pt1 67.7(4) . . ?
B9 B4 H4 119.6 . . ?
B8 B4 H4 120.4 . . ?
B5 B4 H4 123.3 . . ?
B3 B4 H4 123.8 . . ?
Pt1 B4 H4 109.0 . . ?
P4 C41 H41A 109.5 . . ?
P4 C41 H41B 109.5 . . ?
H41A C41 H41B 109.5 . . ?
P4 C41 H41C 109.5 . . ?
H41A C41 H41C 109.5 . . ?
H41B C41 H41C 109.5 . . ?
P2 C22 H22A 109.5 . . ?
P2 C22 H22B 109.5 . . ?
H22A C22 H22B 109.5 . . ?
P2 C22 H22C 109.5 . . ?
H22A C22 H22C 109.5 . . ?
H22B C22 H22C 109.5 . . ?
B12 B7 B11 59.5(6) . . ?
B12 B7 B8 59.4(5) . . ?
B11 B7 B8 106.9(7) . . ?
B12 B7 B3 105.6(7) . . ?
B11 B7 B3 108.0(7) . . ?
B8 B7 B3 57.5(5) . . ?
B12 B7 Pt2 120.3(6) . . ?
B11 B7 Pt2 67.2(5) . . ?
B8 B7 Pt2 118.9(6) . . ?
B3 B7 Pt2 66.9(4) . . ?
B12 B7 H7 120.6 . . ?
B11 B7 H7 122.0 . . ?
B8 B7 H7 121.4 . . ?
B3 B7 H7 123.6 . . ?
Pt2 B7 H7 109.0 . . ?
B8 B3 B7 59.0(5) . . ?
B8 B3 B4 57.6(6) . . ?
B7 B3 B4 105.3(7) . . ?
B8 B3 Pt2 117.4(6) . . ?
B7 B3 Pt2 63.9(4) . . ?
B4 B3 Pt2 121.3(6) . . ?
B8 B3 Pt1 115.9(6) . . ?
B7 B3 Pt1 121.5(5) . . ?
B4 B3 Pt1 63.2(4) . . ?
Pt2 B3 Pt1 74.8(3) . . ?
B8 B3 H3 121.1 . . ?
B7 B3 H3 121.5 . . ?
B4 B3 H3 122.6 . . ?
Pt2 B3 H3 108.8 . . ?
Pt1 B3 H3 109.7 . . ?
C27 C26 C25 119.0(10) . . ?
C27 C26 H26 120.5 . . ?
C25 C26 H26 120.5 . . ?
B9 B12 B11 111.1(7) . . ?
B9 B12 B7 112.5(7) . . ?
B11 B12 B7 60.9(6) . . ?
B9 B12 B10 61.3(6) . . ?
B11 B12 B10 59.9(6) . . ?
B7 B12 B10 109.6(7) . . ?
B9 B12 B8 60.9(6) . . ?
B11 B12 B8 110.0(7) . . ?
B7 B12 B8 62.0(6) . . ?
B10 B12 B8 108.9(7) . . ?
B9 B12 H12 119.0 . . ?
B11 B12 H12 120.7 . . ?
B7 B12 H12 119.5 . . ?
B10 B12 H12 121.6 . . ?
B8 B12 H12 120.8 . . ?
C26 C27 C28 122.4(10) . . ?
C26 C27 H27 118.8 . . ?
C28 C27 H27 118.8 . . ?
B11 B10 B12 59.8(6) . . ?
B11 B10 B5 112.7(8) . . ?
B12 B10 B5 108.0(7) . . ?
B11 B10 B9 108.9(7) . . ?
B12 B10 B9 58.8(6) . . ?
B5 B10 B9 60.1(6) . . ?
B11 B10 B6 65.1(6) . . ?
B12 B10 B6 111.6(7) . . ?
B5 B10 B6 61.1(6) . . ?
B9 B10 B6 110.1(7) . . ?
B11 B10 H10 118.7 . . ?
B12 B10 H10 122.1 . . ?
B5 B10 H10 120.6 . . ?
B9 B10 H10 122.3 . . ?
B6 B10 H10 118.2 . . ?
C14 C15 C16 118.7(14) . . ?
C14 C15 H15 120.7 . . ?
C16 C15 H15 120.7 . . ?
C17 C16 C15 120.5(13) . . ?
C17 C16 H16 119.8 . . ?
C15 C16 H16 119.8 . . ?
C26 C25 C24 121.0(12) . . ?
C26 C25 H25 119.5 . . ?
C24 C25 H25 119.5 . . ?
C25 C24 C23 120.2(10) . . ?
C25 C24 H24 119.9 . . ?
C23 C24 H24 119.9 . . ?
B12 B9 B4 110.3(7) . . ?
B12 B9 B8 60.2(6) . . ?
B4 B9 B8 60.6(6) . . ?
B12 B9 B10 59.9(6) . . ?
B4 B9 B10 109.4(7) . . ?
B8 B9 B10 107.2(7) . . ?
B12 B9 B5 108.8(7) . . ?
B4 B9 B5 61.1(6) . . ?
B8 B9 B5 108.1(7) . . ?
B10 B9 B5 59.9(6) . . ?
B12 B9 H9 120.8 . . ?
B4 B9 H9 119.9 . . ?
B8 B9 H9 122.2 . . ?
B10 B9 H9 122.0 . . ?
B5 B9 H9 121.4 . . ?
C17 C18 C13 119.8(14) . . ?
C17 C18 H18 120.1 . . ?
C13 C18 H18 120.1 . . ?
C13 C14 C15 120.5(13) . . ?
C13 C14 H14 119.8 . . ?
C15 C14 H14 119.8 . . ?
C27 C28 C23 120.8(11) . . ?
C27 C28 H28 119.6 . . ?
C23 C28 H28 119.6 . . ?
B12 B11 B10 60.3(6) . . ?
B12 B11 B7 59.6(6) . . ?
B10 B11 B7 108.8(7) . . ?
B12 B11 B6 106.8(7) . . ?
B10 B11 B6 58.5(5) . . ?
B7 B11 B6 109.5(7) . . ?
B12 B11 Pt2 119.6(6) . . ?
B10 B11 Pt2 120.4(6) . . ?
B7 B11 Pt2 66.3(5) . . ?
B6 B11 Pt2 67.7(4) . . ?
B12 B11 H11 120.7 . . ?
B10 B11 H11 119.8 . . ?
B7 B11 H11 121.6 . . ?
B6 B11 H11 122.4 . . ?
Pt2 B11 H11 109.0 . . ?
C16 C17 C18 122.0(15) . . ?
C16 C17 H17 119.0 . . ?
C18 C17 H17 119.0 . . ?
B12 B8 B9 58.9(6) . . ?
B12 B8 B4 108.0(7) . . ?
B9 B8 B4 59.0(6) . . ?
B12 B8 B3 109.8(7) . . ?
B9 B8 B3 110.8(7) . . ?
B4 B8 B3 64.7(6) . . ?
B12 B8 B7 58.7(5) . . ?
B9 B8 B7 108.0(7) . . ?
B4 B8 B7 114.5(7) . . ?
B3 B8 B7 63.5(6) . . ?
B12 B8 H8 123.3 . . ?
B9 B8 H8 122.7 . . ?
B4 B8 H8 118.8 . . ?
B3 B8 H8 117.8 . . ?
B7 B8 H8 119.4 . . ?
B10 B5 B9 60.0(6) . . ?
B10 B5 B4 107.5(7) . . ?
B9 B5 B4 58.6(6) . . ?
B10 B5 B6 59.8(6) . . ?
B9 B5 B6 109.0(8) . . ?
B4 B5 B6 111.3(7) . . ?
B10 B5 Pt1 122.6(6) . . ?
B9 B5 Pt1 120.9(6) . . ?
B4 B5 Pt1 67.4(5) . . ?
B6 B5 Pt1 69.3(4) . . ?
B10 B5 H5 119.9 . . ?
B9 B5 H5 120.5 . . ?
B4 B5 H5 122.2 . . ?
B6 B5 H5 120.0 . . ?
Pt1 B5 H5 107.1 . . ?
B10 B6 B5 59.2(6) . . ?
B10 B6 B11 56.4(5) . . ?
B5 B6 B11 104.3(7) . . ?
B10 B6 Pt1 116.8(6) . . ?
B5 B6 Pt1 63.4(5) . . ?
B11 B6 Pt1 120.5(5) . . ?
B10 B6 Pt2 114.5(6) . . ?
B5 B6 Pt2 120.3(6) . . ?
B11 B6 Pt2 63.2(4) . . ?
Pt1 B6 Pt2 74.4(3) . . ?
B10 B6 H6 121.7 . . ?
B5 B6 H6 121.9 . . ?
B11 B6 H6 123.1 . . ?
Pt1 B6 H6 109.4 . . ?
Pt2 B6 H6 110.5 . . ?
C2S C1S H1SA 109.5 . . ?
C2S C1S H1SB 109.5 . . ?
H1SA C1S H1SB 109.5 . . ?
C2S C1S H1SC 109.5 . . ?
H1SA C1S H1SC 109.5 . . ?
H1SB C1S H1SC 109.5 . . ?
C4S C3S C2S 125.1(19) . . ?
C4S C3S H3S1 106.1 . . ?
C2S C3S H3S1 106.1 . . ?
C4S C3S H3S2 106.1 . . ?
C2S C3S H3S2 106.1 . . ?
H3S1 C3S H3S2 106.3 . . ?
C3S C4S C5S 131(2) . . ?
C3S C4S H4S1 104.4 . . ?
C5S C4S H4S1 104.4 . . ?
C3S C4S H4S2 104.4 . . ?
C5S C4S H4S2 104.4 . . ?
H4S1 C4S H4S2 105.6 . . ?
C3S C2S C1S 123.8(16) . . ?
C3S C2S H2S1 106.4 . . ?
C1S C2S H2S1 106.4 . . ?
C3S C2S H2S2 106.4 . . ?
C1S C2S H2S2 106.4 . . ?
H2S1 C2S H2S2 106.4 . . ?
C6S C5S C4S 131(3) . . ?
C6S C5S H5S1 104.5 . . ?
C4S C5S H5S1 104.5 . . ?
C6S C5S H5S2 104.5 . . ?
C4S C5S H5S2 104.5 . . ?
H5S1 C5S H5S2 105.6 . . ?
C5S C6S H6S1 109.5 . . ?
C5S C6S H6S2 109.5 . . ?
H6S1 C6S H6S2 109.5 . . ?
C5S C6S H6S3 109.5 . . ?
H6S1 C6S H6S3 109.5 . . ?
H6S2 C6S H6S3 109.5 . . ?

loop_
_geom_bond_atom_site_label_1
_geom_bond_atom_site_label_2
_geom_bond_distance
_geom_bond_site_symmetry_2
_geom_bond_publ_flag
Pt2 B7 2.247(10) . ?
Pt2 B11 2.261(11) . ?
Pt2 B3 2.301(9) . ?
Pt2 B6 2.343(9) . ?
Pt2 P3 2.345(2) . ?
Pt2 S1 2.355(2) . ?
Pt2 P4 2.376(2) . ?
Pt2 Pt1 2.8194(4) . ?
Pt1 B5 2.219(12) . ?
Pt1 B4 2.258(10) . ?
Pt1 B6 2.322(10) . ?
Pt1 B3 2.339(10) . ?
Pt1 P2 2.353(2) . ?
Pt1 P1 2.383(3) . ?
Pt1 S1 2.388(2) . ?
P1 C11 1.815(10) . ?
P1 C12 1.827(13) . ?
P1 C13 1.836(11) . ?
P3 C31 1.813(10) . ?
P3 C33 1.826(10) . ?
P3 C32 1.831(10) . ?
S1 O1 1.454(7) . ?
S1 O2 1.461(7) . ?
P4 C42 1.772(11) . ?
P4 C41 1.815(11) . ?
P4 C43 1.829(11) . ?
P2 C22 1.781(11) . ?
P2 C21 1.809(11) . ?
P2 C23 1.823(11) . ?
C32 H32A 0.9800 . ?
C32 H32B 0.9800 . ?
C32 H32C 0.9800 . ?
C33 C34 1.371(14) . ?
C33 C38 1.405(14) . ?
C11 H11A 0.9800 . ?
C11 H11B 0.9800 . ?
C11 H11C 0.9800 . ?
C43 C44 1.404(14) . ?
C43 C48 1.405(13) . ?
C23 C28 1.398(14) . ?
C23 C24 1.437(16) . ?
C13 C18 1.385(17) . ?
C13 C14 1.387(19) . ?
C44 C45 1.381(14) . ?
C44 H44 0.9500 . ?
C42 H42A 0.9800 . ?
C42 H42B 0.9800 . ?
C42 H42C 0.9800 . ?
C21 H21A 0.9800 . ?
C21 H21B 0.9800 . ?
C21 H21C 0.9800 . ?
C31 H31A 0.9800 . ?
C31 H31B 0.9800 . ?
C31 H31C 0.9800 . ?
C45 C46 1.387(16) . ?
C45 H45 0.9500 . ?
C46 C47 1.377(16) . ?
C46 H46 0.9500 . ?
C34 C35 1.385(14) . ?
C34 H34 0.9500 . ?
C35 C36 1.401(18) . ?
C35 H35 0.9500 . ?
C48 C47 1.385(15) . ?
C48 H48 0.9500 . ?
C37 C38 1.382(15) . ?
C37 C36 1.410(18) . ?
C37 H37 0.9500 . ?
C38 H38 0.9500 . ?
C36 H36 0.9500 . ?
C12 H12A 0.9800 . ?
C12 H12B 0.9800 . ?
C12 H12C 0.9800 . ?
C47 H47 0.9500 . ?
B4 B9 1.757(15) . ?
B4 B8 1.785(15) . ?
B4 B5 1.803(15) . ?
B4 B3 1.912(14) . ?
B4 H4 1.1200 . ?
C41 H41A 0.9800 . ?
C41 H41B 0.9800 . ?
C41 H41C 0.9800 . ?
C22 H22A 0.9800 . ?
C22 H22B 0.9800 . ?
C22 H22C 0.9800 . ?
B7 B12 1.756(14) . ?
B7 B11 1.778(14) . ?
B7 B8 1.814(14) . ?
B7 B3 1.894(15) . ?
B7 H7 1.1200 . ?
B3 B8 1.786(13) . ?
B3 H3 1.1200 . ?
C26 C27 1.361(18) . ?
C26 C25 1.366(19) . ?
C26 H26 0.9500 . ?
B12 B9 1.744(14) . ?
B12 B11 1.755(14) . ?
B12 B10 1.763(14) . ?
B12 B8 1.768(14) . ?
B12 H12 1.1200 . ?
C27 C28 1.370(16) . ?
C27 H27 0.9500 . ?
B10 B11 1.758(14) . ?
B10 B5 1.788(16) . ?
B10 B9 1.789(16) . ?
B10 B6 1.799(14) . ?
B10 H10 1.1200 . ?
C15 C14 1.394(18) . ?
C15 C16 1.39(2) . ?
C15 H15 0.9500 . ?
C16 C17 1.32(2) . ?
C16 H16 0.9500 . ?
C25 C24 1.388(17) . ?
C25 H25 0.9500 . ?
C24 H24 0.9500 . ?
B9 B8 1.782(14) . ?
B9 B5 1.790(15) . ?
B9 H9 1.1200 . ?
C18 C17 1.379(18) . ?
C18 H18 0.9500 . ?
C14 H14 0.9500 . ?
C28 H28 0.9500 . ?
B11 B6 1.914(14) . ?
B11 H11 1.1200 . ?
C17 H17 0.9500 . ?
B8 H8 1.1200 . ?
B5 B6 1.822(15) . ?
B5 H5 1.1200 . ?
B6 H6 1.1200 . ?
C1S C2S 1.51(2) . ?
C1S H1SA 0.9800 . ?
C1S H1SB 0.9800 . ?
C1S H1SC 0.9800 . ?
C3S C4S 1.02(2) . ?
C3S C2S 1.45(2) . ?
C3S H3S1 0.9900 . ?
C3S H3S2 0.9900 . ?
C4S C5S 1.37(3) . ?
C4S H4S1 0.9900 . ?
C4S H4S2 0.9900 . ?
C2S H2S1 0.9900 . ?
C2S H2S2 0.9900 . ?
C5S C6S 1.29(3) . ?
C5S H5S1 0.9900 . ?
C5S H5S2 0.9900 . ?
C6S H6S1 0.9800 . ?
C6S H6S2 0.9800 . ?
C6S H6S3 0.9800 . ?
